data_4307442
loop_
_publ_author_name
'Takuya Shiga'
'Nobuhiro Ito'
'Akiko Hidaka'
'Hisashi \=Okawa'
'Susumu Kitagawa'
'Masaaki Ohba'

_publ_contact_author_address
;Department of Synthetic Chemistry and Biological Chemistry,
Graduate School of Engineering,
Kyoto University,
Katsura, Nishikyo-ku, Kyoto 615-8510, Japan
;
_publ_contact_author_email ohba@sbchem.kyoto-u.ac.jp
_publ_contact_author_fax +81-75-383-2732
_publ_contact_author_name 'Masaaki Ohba'
_publ_contact_author_phone +81-75-383-2807
_publ_section_title
;
Series of Trinuclear NiIILnIIINiII Complexes Derived from
2,6-Di(acetoacetyl)pyridine: Synthesis, Structure, and Magnetism
;
_journal_name_full 'Inorganic Chemistry'
_journal_page_first 3492
_journal_page_last 3501
_journal_paper_doi 10.1021/ic0619153
_journal_volume 46
_journal_year 2007
_chemical_formula_sum 'C34 H50 Ho N5 Ni2 O23'
_chemical_formula_weight 1179.12
_space_group_IT_number 2
_symmetry_cell_setting triclinic
_symmetry_Int_Tables_number 2
_symmetry_space_group_name_Hall '-P 1'
_symmetry_space_group_name_H-M 'P -1'
_cell_angle_alpha 109.156(4)
_cell_angle_beta 100.149(6)
_cell_angle_gamma 110.336(7)
_cell_formula_units_Z 2
_cell_length_a 10.862(2)
_cell_length_b 14.851(3)
_cell_length_c 16.521(3)
_cell_measurement_reflns_used 10956
_cell_measurement_temperature 183.2
_cell_measurement_theta_max 27.4
_cell_measurement_theta_min 2.1
_cell_volume 2230.2(8)
_computing_cell_refinement PROCESS-AUTO
_computing_data_collection PROCESS-AUTO
_computing_data_reduction 'teXsan Ver. 1.11'
_computing_publication_material 'teXsan Ver. 1.11'
_computing_structure_refinement 'teXsan Ver. 1.10'
_computing_structure_solution DirectMethod
_diffrn_detector_area_resol_mean 5.00
_diffrn_measured_fraction_theta_full 0.9230
_diffrn_measured_fraction_theta_max 0.9230
_diffrn_measurement_device_type 'Rigaku RAXIS-RAPID Imaging Plate'
_diffrn_measurement_method \w
_diffrn_radiation_type 'Mo K\a'
_diffrn_radiation_wavelength 0.7107
_diffrn_reflns_av_R_equivalents 0.056
_diffrn_reflns_limit_h_max 14
_diffrn_reflns_limit_h_min -14
_diffrn_reflns_limit_k_max 19
_diffrn_reflns_limit_k_min -19
_diffrn_reflns_limit_l_max 21
_diffrn_reflns_limit_l_min -21
_diffrn_reflns_number 17414
_diffrn_reflns_theta_full 27.38
_diffrn_reflns_theta_max 27.38
_exptl_absorpt_coefficient_mu 2.684
_exptl_absorpt_correction_type none
_exptl_crystal_colour green
_exptl_crystal_density_diffrn 1.756
_exptl_crystal_density_method 'not measured'
_exptl_crystal_description prism
_exptl_crystal_size_max 0.420
_exptl_crystal_size_mid 0.360
_exptl_crystal_size_min 0.360
_refine_diff_density_max 4.51
_refine_diff_density_min -5.43
_refine_ls_extinction_method none
_refine_ls_goodness_of_fit_ref 0.996
_refine_ls_hydrogen_treatment noref
_refine_ls_number_parameters 590
_refine_ls_number_reflns 9317
_refine_ls_R_factor_gt 0.0627
_refine_ls_shift/su_max 0.0421
_refine_ls_structure_factor_coef Fsqd
_refine_ls_weighting_details 'w = 1/[\s^2^(Fo^2^) + (0.17800(Max(Fo^2^,0) + 2Fc^2^)/3)^2^]'
_refine_ls_weighting_scheme calc
_refine_ls_wR_factor_ref 0.2017
_reflns_number_gt 7928
_reflns_number_total 9333
_reflns_threshold_expression F^2^>2.0\s(F^2^)
_cod_data_source_file ic0619153si20061007_020931_15.cif
_cod_data_source_block 10_Ni2Ho_D_[Ni2Ho(L)2(NO3)2(H2O)(MeOH)3]NO3.Et2O.MeOH
_cod_original_cell_volume 2230.3(7)
_cod_original_sg_symbol_H-M 'P -1 '
_cod_original_formula_sum 'C34 H50 Ho N5 O23 Ni2 '
_cod_database_code 4307442

loop_
_symmetry_equiv_pos_as_xyz
x,y,z
-x,-y,-z

loop_
_atom_site_label
_atom_site_type_symbol
_atom_site_fract_x
_atom_site_fract_y
_atom_site_fract_z
_atom_site_U_iso_or_equiv
_atom_site_adp_type
_atom_site_occupancy
_atom_site_calc_flag
_atom_site_refinement_flags
_atom_site_disorder_assembly
_atom_site_disorder_group
Ho Ho 0.18314(2) 0.44190(2) 0.24366(2) 0.0162(1) Uiso 1.00 d . . .
Ni(1) Ni -0.08497(8) 0.18526(6) 0.19017(5) 0.0205(2) Uani 1.00 d . . .
Ni(2) Ni 0.45132(8) 0.69570(6) 0.29843(6) 0.0202(2) Uani 1.00 d . . .
O(1) O -0.1652(5) 0.0457(3) 0.0845(3) 0.027(1) Uani 1.00 d . . .
O(2) O 0.0384(4) 0.2602(3) 0.1327(3) 0.021(1) Uani 1.00 d . . .
O(3) O 0.2654(4) 0.5894(4) 0.2043(3) 0.022(1) Uani 1.00 d . . .
O(4) O 0.4588(5) 0.8052(4) 0.2494(3) 0.027(1) Uani 1.00 d . . .
O(5) O 0.6425(5) 0.7795(4) 0.3896(3) 0.029(1) Uani 1.00 d . . .
O(6) O 0.4063(4) 0.5828(3) 0.3452(3) 0.0192(10) Uani 1.00 d . . .
O(7) O 0.0179(4) 0.3307(3) 0.2918(3) 0.021(1) Uani 1.00 d . . .
O(8) O -0.2170(5) 0.1348(4) 0.2531(3) 0.031(1) Uani 1.00 d . . .
O(9) O -0.0415(5) 0.4414(4) 0.1873(3) 0.025(1) Uani 1.00 d . . .
O(10) O 0.0814(5) 0.5575(4) 0.3228(3) 0.028(1) Uani 1.00 d . . .
O(11) O -0.1314(5) 0.5319(5) 0.2671(4) 0.039(2) Uani 1.00 d . . .
O(12) O 0.3016(4) 0.3392(3) 0.2801(3) 0.023(1) Uani 1.00 d . . .
O(13) O 0.3465(5) 0.3947(4) 0.1788(3) 0.028(1) Uani 1.00 d . . .
O(14) O 0.4474(5) 0.3043(4) 0.2178(3) 0.033(1) Uani 1.00 d . . .
O(15) O 0.3259(6) 0.1208(5) 0.2991(4) 0.050(2) Uani 1.00 d . . .
O(16) O 0.1270(5) -0.0159(4) 0.2443(4) 0.040(1) Uani 1.00 d . . .
O(17) O 0.3085(7) -0.0151(6) 0.3250(5) 0.063(2) Uani 1.00 d . . .
O(18) O -0.2297(5) 0.2285(4) 0.1261(3) 0.032(1) Uani 1.00 d . . .
O(19) O 0.0668(5) 0.1535(4) 0.2540(3) 0.029(1) Uani 1.00 d . . .
O(20) O 0.3644(5) 0.7651(4) 0.3880(3) 0.028(1) Uani 1.00 d . . .
O(21) O 0.5432(5) 0.6343(4) 0.2085(3) 0.031(1) Uani 1.00 d . . .
O(22) O 0.1422(6) 0.7927(4) 0.3168(4) 0.044(2) Uani 1.00 d . . .
O(23) O 0.678(1) 0.7715(9) 0.1383(8) 0.090(4) Uani 1.00 d . . .
N(1) N 0.1204(5) 0.4026(4) 0.0728(3) 0.017(1) Uani 1.00 d . . .
N(2) N 0.2404(5) 0.4833(4) 0.4138(3) 0.019(1) Uani 1.00 d . . .
N(3) N -0.0320(6) 0.5128(5) 0.2605(4) 0.024(1) Uani 1.00 d . . .
N(4) N 0.3683(5) 0.3446(4) 0.2246(4) 0.023(1) Uani 1.00 d . . .
N(5) N 0.2543(6) 0.0303(5) 0.2893(4) 0.033(2) Uani 1.00 d . . .
C(1) C -0.2303(8) -0.0761(6) -0.0667(5) 0.039(2) Uani 1.00 d . . .
C(2) C -0.1539(6) 0.0335(5) 0.0080(4) 0.027(2) Uani 1.00 d . . .
C(3) C -0.0779(6) 0.1180(5) -0.0141(4) 0.025(1) Uani 1.00 d . . .
C(4) C 0.0031(6) 0.2219(5) 0.0450(4) 0.022(1) Uani 1.00 d . . .
C(5) C 0.0540(6) 0.3028(5) 0.0087(4) 0.021(1) Uani 1.00 d . . .
C(6) C 0.0278(7) 0.2795(6) -0.0832(4) 0.031(2) Uani 1.00 d . . .
C(7) C 0.0681(8) 0.3617(6) -0.1090(5) 0.035(2) Uani 1.00 d . . .
C(8) C 0.1367(7) 0.4636(5) -0.0435(4) 0.028(2) Uani 1.00 d . . .
C(9) C 0.1622(6) 0.4831(5) 0.0475(4) 0.021(1) Uani 1.00 d . . .
C(10) C 0.2408(6) 0.5894(5) 0.1246(4) 0.019(1) Uani 1.00 d . . .
C(11) C 0.2889(6) 0.6784(5) 0.1080(4) 0.025(2) Uani 1.00 d . . .
C(12) C 0.3847(7) 0.7816(5) 0.1718(5) 0.028(2) Uani 1.00 d . . .
C(13) C 0.4065(9) 0.8717(6) 0.1435(5) 0.041(2) Uani 1.00 d . . .
C(14) C 0.8254(8) 0.8366(7) 0.5225(5) 0.042(2) Uani 1.00 d . . .
C(15) C 0.6793(6) 0.7661(5) 0.4595(4) 0.026(2) Uani 1.00 d . . .
C(16) C 0.5912(6) 0.6924(6) 0.4855(4) 0.027(2) Uani 1.00 d . . .
C(17) C 0.4599(6) 0.6146(5) 0.4315(4) 0.019(1) Uani 1.00 d . . .
C(18) C 0.3635(6) 0.5619(5) 0.4740(4) 0.021(1) Uani 1.00 d . . .
C(19) C 0.3923(7) 0.5948(6) 0.5672(4) 0.029(2) Uani 1.00 d . . .
C(20) C 0.2904(7) 0.5458(6) 0.5996(5) 0.034(2) Uani 1.00 d . . .
C(21) C 0.1654(7) 0.4648(6) 0.5381(4) 0.030(2) Uani 1.00 d . . .
C(22) C 0.1437(6) 0.4362(5) 0.4463(4) 0.021(1) Uani 1.00 d . . .
C(23) C 0.0171(6) 0.3475(5) 0.3740(4) 0.021(1) Uani 1.00 d . . .
C(24) C -0.0888(6) 0.2841(6) 0.3950(4) 0.029(2) Uani 1.00 d . . .
C(25) C -0.2053(7) 0.1864(6) 0.3338(5) 0.033(2) Uani 1.00 d . . .
C(26) C -0.3221(9) 0.1396(8) 0.3670(6) 0.056(2) Uani 1.00 d . . .
C(27) C -0.3725(9) 0.193(1) 0.1230(9) 0.072(4) Uani 1.00 d . . .
C(28) C 0.4461(8) 0.8745(5) 0.4471(5) 0.035(2) Uani 1.00 d . . .
C(29) C 0.6429(7) 0.6000(6) 0.2353(6) 0.035(2) Uani 1.00 d . . .
C(30) C 0.071(1) 0.8119(9) 0.3796(8) 0.062(3) Uani 1.00 d . . .
C(31) C 0.557(2) 0.631(2) 0.0000(9) 0.106(6) Uani 1.00 d . . .
C(32) C 0.642(2) 0.740(1) 0.046(1) 0.038(4) Uani 0.50 d P . .
C(32') C 0.595(3) 0.694(2) 0.080(3) 0.11(1) Uani 0.50 d P . .
C(33) C 0.780(1) 0.8899(9) 0.184(1) 0.073(4) Uani 1.00 d . . .
C(34) C 0.817(1) 0.924(1) 0.282(1) 0.086(4) Uani 1.00 d . . .
H(1) H -0.2706 -0.1250 -0.0425 0.0469 Uiso 1.00 calc . . .
H(2) H -0.3022 -0.0786 -0.1110 0.0469 Uiso 1.00 calc . . .
H(3) H -0.1680 -0.0948 -0.0941 0.0469 Uiso 1.00 calc . . .
H(4) H -0.0846 0.0998 -0.0761 0.0299 Uiso 1.00 calc . . .
H(5) H -0.0176 0.2078 -0.1273 0.0369 Uiso 1.00 calc . . .
H(6) H 0.0480 0.3476 -0.1715 0.0431 Uiso 1.00 calc . . .
H(7) H 0.1665 0.5208 -0.0605 0.0338 Uiso 1.00 calc . . .
H(8) H 0.2540 0.6691 0.0475 0.0296 Uiso 1.00 calc . . .
H(9) H 0.3420 0.8460 0.0849 0.0492 Uiso 1.00 calc . . .
H(10) H 0.4984 0.9004 0.1417 0.0492 Uiso 1.00 calc . . .
H(11) H 0.3924 0.9253 0.1858 0.0492 Uiso 1.00 calc . . .
H(12) H 0.8487 0.9072 0.5291 0.0493 Uiso 1.00 calc . . .
H(13) H 0.8869 0.8129 0.4978 0.0493 Uiso 1.00 calc . . .
H(14) H 0.8331 0.8347 0.5799 0.0493 Uiso 1.00 calc . . .
H(15) H 0.6259 0.6974 0.5446 0.0318 Uiso 1.00 calc . . .
H(16) H 0.4801 0.6500 0.6081 0.0350 Uiso 1.00 calc . . .
H(17) H 0.3078 0.5682 0.6629 0.0410 Uiso 1.00 calc . . .
H(18) H 0.0949 0.4297 0.5585 0.0365 Uiso 1.00 calc . . .
H(19) H -0.0829 0.3086 0.4572 0.0343 Uiso 1.00 calc . . .
H(20) H -0.2931 0.1791 0.4316 0.0678 Uiso 1.00 calc . . .
H(21) H -0.3439 0.0684 0.3530 0.0678 Uiso 1.00 calc . . .
H(22) H -0.4013 0.1467 0.3399 0.0678 Uiso 1.00 calc . . .
H(23) H -0.1873 0.3038 0.1578 0.0303 Uiso 1.00 calc . . .
H(24) H -0.3784 0.1889 0.1787 0.0860 Uiso 1.00 calc . . .
H(25) H -0.4266 0.1245 0.0744 0.0860 Uiso 1.00 calc . . .
H(26) H -0.4061 0.2409 0.1143 0.0860 Uiso 1.00 calc . . .
H(27) H 0.0568 0.1037 0.2234 0.0303 Uiso 1.00 calc . . .
H(28) H 0.1447 0.1830 0.2746 0.0303 Uiso 1.00 calc . . .
H(29) H 0.2795 0.7519 0.3554 0.0303 Uiso 1.00 calc . . .
H(30) H 0.5013 0.9162 0.4139 0.0303 Uiso 1.00 calc . . .
H(31) H 0.5048 0.8888 0.5022 0.0303 Uiso 1.00 calc . . .
H(32) H 0.3946 0.9068 0.4744 0.0303 Uiso 1.00 calc . . .
H(33) H 0.5576 0.6644 0.1756 0.0303 Uiso 1.00 calc . . .
H(34) H 0.6003 0.5411 0.2480 0.0417 Uiso 1.00 calc . . .
H(35) H 0.7163 0.6559 0.2875 0.0417 Uiso 1.00 calc . . .
H(36) H 0.6787 0.5796 0.1871 0.0417 Uiso 1.00 calc . . .
H(37) H 0.1993 0.8449 0.3039 0.0303 Uiso 1.00 calc . . .
H(38) H 0.1123 0.8067 0.4328 0.0749 Uiso 1.00 calc . . .
H(39) H -0.0239 0.7607 0.3533 0.0749 Uiso 1.00 calc . . .
H(40) H 0.0751 0.8807 0.3959 0.0749 Uiso 1.00 calc . . .
H(41) H 0.5305 0.6051 -0.0639 0.1210 Uiso 1.00 calc . . .
H(42) H 0.4732 0.6083 0.0162 0.1210 Uiso 1.00 calc . . .
H(43) H 0.6073 0.5924 0.0172 0.1210 Uiso 1.00 calc . . .
H(44) H 0.5895 0.7687 0.0251 0.1340 Uiso 0.50 calc P . .
H(44') H 0.5666 0.6474 0.1150 0.0303 Uiso 0.50 calc P . .
H(45) H 0.7186 0.7457 0.0273 0.1340 Uiso 0.50 calc P . .
H(45') H 0.5089 0.7144 0.0799 0.0303 Uiso 0.50 calc P . .
H(46) H 0.7368 0.9302 0.1678 0.0901 Uiso 1.00 calc . . .
H(47) H 0.8602 0.9005 0.1674 0.0901 Uiso 1.00 calc . . .
H(48) H 0.7359 0.9154 0.2999 0.0996 Uiso 1.00 calc . . .
H(49) H 0.8550 0.8807 0.2988 0.0996 Uiso 1.00 calc . . .
H(50) H 0.8830 0.9954 0.3128 0.0996 Uiso 1.00 calc . . .

loop_
_atom_site_aniso_label
_atom_site_aniso_U_11
_atom_site_aniso_U_22
_atom_site_aniso_U_33
_atom_site_aniso_U_12
_atom_site_aniso_U_13
_atom_site_aniso_U_23
Ni(1) 0.0198(4) 0.0182(4) 0.0216(4) 0.0062(3) 0.0072(3) 0.0078(3)
Ni(2) 0.0183(4) 0.0188(4) 0.0205(4) 0.0049(3) 0.0049(3) 0.0089(3)
O(1) 0.029(2) 0.020(2) 0.026(2) 0.004(2) 0.008(2) 0.009(2)
O(2) 0.022(2) 0.025(2) 0.017(2) 0.010(2) 0.007(2) 0.010(2)
O(3) 0.024(2) 0.026(2) 0.018(2) 0.011(2) 0.008(2) 0.011(2)
O(4) 0.034(2) 0.025(2) 0.024(2) 0.013(2) 0.007(2) 0.013(2)
O(5) 0.025(2) 0.031(2) 0.026(2) 0.006(2) 0.003(2) 0.015(2)
O(6) 0.016(2) 0.024(2) 0.014(2) 0.005(2) 0.004(1) 0.009(2)
O(7) 0.022(2) 0.025(2) 0.017(2) 0.008(2) 0.007(2) 0.011(2)
O(8) 0.025(2) 0.033(3) 0.029(2) 0.004(2) 0.012(2) 0.012(2)
O(9) 0.032(2) 0.025(2) 0.025(2) 0.019(2) 0.008(2) 0.011(2)
O(10) 0.031(2) 0.030(2) 0.024(2) 0.015(2) 0.007(2) 0.011(2)
O(11) 0.039(3) 0.061(4) 0.045(3) 0.039(3) 0.026(2) 0.030(3)
O(12) 0.024(2) 0.025(2) 0.023(2) 0.012(2) 0.010(2) 0.010(2)
O(13) 0.030(2) 0.037(3) 0.025(2) 0.020(2) 0.013(2) 0.017(2)
O(14) 0.031(2) 0.031(3) 0.032(3) 0.019(2) 0.009(2) 0.004(2)
O(15) 0.036(3) 0.036(3) 0.067(4) 0.004(3) 0.006(3) 0.026(3)
O(16) 0.034(3) 0.032(3) 0.042(3) 0.011(2) 0.002(2) 0.012(2)
O(17) 0.056(4) 0.069(5) 0.082(5) 0.036(4) 0.015(3) 0.047(4)
O(18) 0.024(2) 0.035(3) 0.034(3) 0.013(2) 0.006(2) 0.012(2)
O(19) 0.028(2) 0.021(2) 0.033(3) 0.008(2) 0.005(2) 0.011(2)
O(20) 0.030(2) 0.020(2) 0.027(2) 0.008(2) 0.007(2) 0.006(2)
O(21) 0.032(2) 0.050(3) 0.029(2) 0.024(2) 0.020(2) 0.025(2)
O(22) 0.047(3) 0.034(3) 0.040(3) 0.019(3) 0.002(2) 0.009(2)
O(23) 0.097(7) 0.111(8) 0.125(8) 0.064(7) 0.063(6) 0.089(7)
N(1) 0.017(2) 0.017(2) 0.016(2) 0.008(2) 0.005(2) 0.007(2)
N(2) 0.020(2) 0.023(2) 0.017(2) 0.010(2) 0.008(2) 0.010(2)
N(3) 0.029(3) 0.029(3) 0.030(3) 0.021(2) 0.016(2) 0.018(2)
N(4) 0.019(2) 0.023(3) 0.020(2) 0.010(2) 0.000(2) 0.004(2)
N(5) 0.039(3) 0.030(3) 0.031(3) 0.018(3) 0.012(2) 0.012(2)
C(1) 0.046(4) 0.024(3) 0.033(4) 0.008(3) 0.010(3) 0.003(3)
C(2) 0.027(3) 0.022(3) 0.028(3) 0.010(3) 0.005(2) 0.008(3)
C(3) 0.032(3) 0.020(3) 0.015(3) 0.007(3) 0.005(2) 0.006(2)
C(4) 0.028(3) 0.024(3) 0.015(3) 0.012(3) 0.008(2) 0.008(2)
C(5) 0.022(3) 0.026(3) 0.013(3) 0.008(2) 0.006(2) 0.007(2)
C(6) 0.036(4) 0.033(4) 0.016(3) 0.011(3) 0.006(3) 0.009(3)
C(7) 0.043(4) 0.032(4) 0.020(3) 0.008(3) 0.006(3) 0.010(3)
C(8) 0.035(3) 0.027(3) 0.018(3) 0.008(3) 0.007(2) 0.011(2)
C(9) 0.026(3) 0.024(3) 0.017(3) 0.012(3) 0.005(2) 0.012(2)
C(10) 0.020(3) 0.023(3) 0.020(3) 0.013(2) 0.008(2) 0.011(2)
C(11) 0.029(3) 0.025(3) 0.023(3) 0.012(3) 0.008(2) 0.013(2)
C(12) 0.029(3) 0.025(3) 0.030(3) 0.014(3) 0.009(3) 0.013(3)
C(13) 0.053(5) 0.031(4) 0.035(4) 0.014(4) 0.006(3) 0.018(3)
C(14) 0.039(4) 0.049(5) 0.029(4) 0.010(4) 0.008(3) 0.019(3)
C(15) 0.018(3) 0.031(3) 0.027(3) 0.006(3) 0.008(2) 0.012(3)
C(16) 0.019(3) 0.035(3) 0.022(3) 0.007(3) 0.003(2) 0.013(3)
C(17) 0.018(3) 0.023(3) 0.018(3) 0.009(2) 0.004(2) 0.011(2)
C(18) 0.021(3) 0.025(3) 0.016(3) 0.009(2) 0.005(2) 0.010(2)
C(19) 0.028(3) 0.032(3) 0.014(3) 0.006(3) 0.001(2) 0.006(2)
C(20) 0.033(3) 0.045(4) 0.019(3) 0.010(3) 0.008(3) 0.015(3)
C(21) 0.033(3) 0.036(4) 0.019(3) 0.009(3) 0.013(3) 0.011(3)
C(22) 0.023(3) 0.027(3) 0.017(3) 0.010(3) 0.009(2) 0.012(2)
C(23) 0.021(3) 0.024(3) 0.017(3) 0.010(2) 0.006(2) 0.008(2)
C(24) 0.028(3) 0.037(4) 0.018(3) 0.011(3) 0.012(2) 0.009(3)
C(25) 0.029(3) 0.033(4) 0.031(3) 0.005(3) 0.014(3) 0.014(3)
C(26) 0.037(4) 0.064(6) 0.039(4) -0.006(4) 0.022(4) 0.016(4)
C(27) 0.039(5) 0.12(1) 0.096(9) 0.050(6) 0.032(5) 0.068(8)
C(28) 0.041(4) 0.024(3) 0.026(3) 0.008(3) 0.013(3) 0.000(3)
C(29) 0.031(3) 0.039(4) 0.048(4) 0.024(3) 0.014(3) 0.024(4)
C(30) 0.060(6) 0.068(7) 0.066(7) 0.037(5) 0.029(5) 0.023(5)
C(31) 0.11(1) 0.15(2) 0.050(7) 0.05(1) 0.042(7) 0.033(9)
C(32) 0.040(8) 0.06(1) 0.042(8) 0.025(8) 0.034(7) 0.043(8)
C(32') 0.08(2) 0.04(1) 0.16(3) -0.01(1) 0.02(2) 0.03(2)
C(33) 0.053(6) 0.058(7) 0.11(1) 0.021(5) 0.008(6) 0.047(7)
C(34) 0.050(6) 0.082(9) 0.11(1) 0.016(6) 0.018(7) 0.042(8)

loop_
_atom_type_symbol
_atom_type_description
_atom_type_scat_dispersion_real
_atom_type_scat_dispersion_imag
_atom_type_scat_source
C C 0.003 0.002
;International Tables for Crystallography
(1992, Vol. C, Tables 4.2.6.8 and 6.1.1.1)
;
H H 0.000 0.000
;International Tables for Crystallography
(1992, Vol. C, Table 6.1.1.2)
;
N N 0.006 0.003
;International Tables for Crystallography
(1992, Vol. C, Tables 4.2.6.8 and 6.1.1.1)
;
O O 0.011 0.006
;International Tables for Crystallography
(1992, Vol. C, Tables 4.2.6.8 and 6.1.1.1)
;
Ni Ni 0.339 1.112
;International Tables for Crystallography
(1992, Vol. C, Tables 4.2.6.8 and 6.1.1.1)
;
Ho Ho -0.218 4.678
;International Tables for Crystallography
(1992, Vol. C, Tables 4.2.6.8 and 6.1.1.1)
;

loop_
_geom_angle_atom_site_label_1
_geom_angle_atom_site_label_2
_geom_angle_atom_site_label_3
_geom_angle
_geom_angle_site_symmetry_1
_geom_angle_site_symmetry_2
_geom_angle_site_symmetry_3
_geom_angle_publ_flag
O(2) Ho O(3) 123.6(1) . . . yes
O(2) Ho O(6) 151.1(1) . . . yes
O(2) Ho O(7) 64.0(1) . . . yes
O(2) Ho O(9) 76.4(1) . . . yes
O(2) Ho O(10) 121.8(1) . . . yes
O(2) Ho O(12) 74.8(1) . . . yes
O(2) Ho O(13) 77.7(1) . . . yes
O(2) Ho N(1) 61.5(1) . . . yes
O(2) Ho N(2) 118.9(1) . . . yes
O(3) Ho O(6) 65.4(1) . . . yes
O(3) Ho O(7) 151.1(1) . . . yes
O(3) Ho O(9) 82.2(1) . . . yes
O(3) Ho O(10) 77.3(1) . . . yes
O(3) Ho O(12) 129.9(1) . . . yes
O(3) Ho O(13) 84.0(1) . . . yes
O(3) Ho N(1) 62.2(1) . . . yes
O(3) Ho N(2) 117.3(2) . . . yes
O(6) Ho O(7) 123.4(1) . . . yes
O(6) Ho O(9) 132.0(1) . . . yes
O(6) Ho O(10) 86.3(1) . . . yes
O(6) Ho O(12) 79.6(1) . . . yes
O(6) Ho O(13) 76.2(1) . . . yes
O(6) Ho N(1) 118.2(1) . . . yes
O(6) Ho N(2) 62.3(1) . . . yes
O(7) Ho O(9) 72.5(1) . . . yes
O(7) Ho O(10) 76.1(1) . . . yes
O(7) Ho O(12) 78.3(1) . . . yes
O(7) Ho O(13) 124.1(2) . . . yes
O(7) Ho N(1) 118.3(1) . . . yes
O(7) Ho N(2) 61.2(1) . . . yes
O(9) Ho O(10) 51.2(1) . . . yes
O(9) Ho O(12) 145.7(1) . . . yes
O(9) Ho O(13) 136.7(2) . . . yes
O(9) Ho N(1) 68.9(1) . . . yes
O(9) Ho N(2) 109.5(1) . . . yes
O(10) Ho O(12) 136.8(1) . . . yes
O(10) Ho O(13) 158.5(2) . . . yes
O(10) Ho N(1) 110.9(1) . . . yes
O(10) Ho N(2) 67.5(2) . . . yes
O(12) Ho O(13) 52.4(1) . . . yes
O(12) Ho N(1) 111.8(1) . . . yes
O(12) Ho N(2) 69.8(1) . . . yes
O(13) Ho N(1) 68.3(1) . . . yes
O(13) Ho N(2) 113.3(2) . . . yes
N(1) Ho N(2) 178.3(1) . . . yes
O(1) Ni(1) O(2) 93.7(2) . . . yes
O(1) Ni(1) O(7) 172.6(2) . . . yes
O(1) Ni(1) O(8) 94.0(2) . . . yes
O(1) Ni(1) O(18) 90.7(2) . . . yes
O(1) Ni(1) O(19) 91.9(2) . . . yes
O(2) Ni(1) O(7) 79.7(2) . . . yes
O(2) Ni(1) O(8) 168.8(2) . . . yes
O(2) Ni(1) O(18) 83.4(2) . . . yes
O(2) Ni(1) O(19) 93.3(2) . . . yes
O(7) Ni(1) O(8) 93.0(2) . . . yes
O(7) Ni(1) O(18) 92.0(2) . . . yes
O(7) Ni(1) O(19) 85.1(2) . . . yes
O(8) Ni(1) O(18) 88.3(2) . . . yes
O(8) Ni(1) O(19) 94.6(2) . . . yes
O(18) Ni(1) O(19) 175.9(2) . . . yes
O(3) Ni(2) O(4) 92.0(2) . . . yes
O(3) Ni(2) O(5) 170.1(2) . . . yes
O(3) Ni(2) O(6) 80.5(2) . . . yes
O(3) Ni(2) O(20) 93.5(2) . . . yes
O(3) Ni(2) O(21) 87.9(2) . . . yes
O(4) Ni(2) O(5) 96.2(2) . . . yes
O(4) Ni(2) O(6) 169.0(2) . . . yes
O(4) Ni(2) O(20) 86.8(2) . . . yes
O(4) Ni(2) O(21) 90.3(2) . . . yes
O(5) Ni(2) O(6) 92.2(2) . . . yes
O(5) Ni(2) O(20) 92.6(2) . . . yes
O(5) Ni(2) O(21) 86.3(2) . . . yes
O(6) Ni(2) O(20) 85.7(2) . . . yes
O(6) Ni(2) O(21) 97.3(2) . . . yes
O(20) Ni(2) O(21) 176.8(2) . . . yes
Ni(1) O(1) C(2) 124.0(4) . . . yes
Ho O(2) Ni(1) 108.0(2) . . . yes
Ho O(2) C(4) 128.8(4) . . . yes
Ni(1) O(2) C(4) 119.2(4) . . . yes
Ho O(3) Ni(2) 107.1(2) . . . yes
Ho O(3) C(10) 128.5(4) . . . yes
Ni(2) O(3) C(10) 117.8(4) . . . yes
Ni(2) O(4) C(12) 122.6(4) . . . yes
Ni(2) O(5) C(15) 123.6(4) . . . yes
Ho O(6) Ni(2) 107.0(2) . . . yes
Ho O(6) C(17) 128.8(3) . . . yes
Ni(2) O(6) C(17) 116.3(4) . . . yes
Ho O(7) Ni(1) 108.3(2) . . . yes
Ho O(7) C(23) 127.9(4) . . . yes
Ni(1) O(7) C(23) 121.4(4) . . . yes
Ni(1) O(8) C(25) 124.5(4) . . . yes
Ho O(9) N(3) 97.0(3) . . . yes
Ho O(10) N(3) 95.6(4) . . . yes
Ho O(12) N(4) 94.8(3) . . . yes
Ho O(13) N(4) 96.9(3) . . . yes
Ni(1) O(18) C(27) 124.3(5) . . . yes
Ni(2) O(20) C(28) 116.2(4) . . . yes
Ni(2) O(21) C(29) 120.8(4) . . . yes
C(32) O(23) C(32') 49(1) . . . yes
C(32) O(23) C(33) 108(1) . . . yes
C(32') O(23) C(33) 156(2) . . . yes
Ho N(1) C(5) 120.9(4) . . . yes
Ho N(1) C(9) 119.9(4) . . . yes
C(5) N(1) C(9) 119.1(5) . . . yes
Ho N(2) C(18) 120.3(4) . . . yes
Ho N(2) C(22) 121.1(4) . . . yes
C(18) N(2) C(22) 118.1(5) . . . yes
O(9) N(3) O(10) 115.8(5) . . . yes
O(9) N(3) O(11) 120.3(6) . . . yes
O(10) N(3) O(11) 123.9(6) . . . yes
O(12) N(4) O(13) 115.9(5) . . . yes
O(12) N(4) O(14) 120.6(5) . . . yes
O(13) N(4) O(14) 123.5(5) . . . yes
O(15) N(5) O(16) 120.2(6) . . . yes
O(15) N(5) O(17) 119.8(6) . . . yes
O(16) N(5) O(17) 119.9(6) . . . yes
O(1) C(2) C(1) 117.4(6) . . . yes
O(1) C(2) C(3) 124.6(6) . . . yes
C(1) C(2) C(3) 117.9(6) . . . yes
C(2) C(3) C(4) 126.6(6) . . . yes
O(2) C(4) C(3) 126.0(5) . . . yes
O(2) C(4) C(5) 114.4(5) . . . yes
C(3) C(4) C(5) 119.5(5) . . . yes
N(1) C(5) C(4) 113.8(5) . . . yes
N(1) C(5) C(6) 121.9(6) . . . yes
C(4) C(5) C(6) 124.2(6) . . . yes
C(5) C(6) C(7) 118.9(6) . . . yes
C(6) C(7) C(8) 119.1(6) . . . yes
C(7) C(8) C(9) 119.9(6) . . . yes
N(1) C(9) C(8) 121.0(6) . . . yes
N(1) C(9) C(10) 114.1(5) . . . yes
C(8) C(9) C(10) 124.9(5) . . . yes
O(3) C(10) C(9) 115.1(5) . . . yes
O(3) C(10) C(11) 124.9(6) . . . yes
C(9) C(10) C(11) 119.9(5) . . . yes
C(10) C(11) C(12) 126.5(6) . . . yes
O(4) C(12) C(11) 125.3(6) . . . yes
O(4) C(12) C(13) 116.4(6) . . . yes
C(11) C(12) C(13) 118.2(6) . . . yes
O(5) C(15) C(14) 117.4(6) . . . yes
O(5) C(15) C(16) 125.0(5) . . . yes
C(14) C(15) C(16) 117.5(6) . . . yes
C(15) C(16) C(17) 124.9(6) . . . yes
O(6) C(17) C(16) 126.3(5) . . . yes
O(6) C(17) C(18) 114.3(5) . . . yes
C(16) C(17) C(18) 119.4(5) . . . yes
N(2) C(18) C(17) 114.0(5) . . . yes
N(2) C(18) C(19) 122.1(5) . . . yes
C(17) C(18) C(19) 123.8(5) . . . yes
C(18) C(19) C(20) 119.0(6) . . . yes
C(19) C(20) C(21) 118.9(6) . . . yes
C(20) C(21) C(22) 119.1(6) . . . yes
N(2) C(22) C(21) 122.9(5) . . . yes
N(2) C(22) C(23) 113.0(5) . . . yes
C(21) C(22) C(23) 124.0(5) . . . yes
O(7) C(23) C(22) 115.0(5) . . . yes
O(7) C(23) C(24) 124.0(5) . . . yes
C(22) C(23) C(24) 120.9(5) . . . yes
C(23) C(24) C(25) 127.3(6) . . . yes
O(8) C(25) C(24) 124.2(6) . . . yes
O(8) C(25) C(26) 116.9(6) . . . yes
C(24) C(25) C(26) 118.9(6) . . . yes
C(32) C(31) C(32') 47(1) . . . yes
O(23) C(32) C(31) 110(1) . . . yes
O(23) C(32) C(32') 54(1) . . . yes
C(31) C(32) C(32') 58(2) . . . yes
O(23) C(32') C(31) 147(3) . . . yes
O(23) C(32') C(32) 76(1) . . . yes
C(31) C(32') C(32) 73(2) . . . yes
O(23) C(33) C(34) 107.9(10) . . . yes

loop_
_geom_bond_atom_site_label_1
_geom_bond_atom_site_label_2
_geom_bond_distance
_geom_bond_site_symmetry_1
_geom_bond_site_symmetry_2
_geom_bond_publ_flag
Ho O(2) 2.429(4) . . yes
Ho O(3) 2.408(4) . . yes
Ho O(6) 2.410(4) . . yes
Ho O(7) 2.427(4) . . yes
Ho O(9) 2.450(4) . . yes
Ho O(10) 2.497(5) . . yes
Ho O(12) 2.457(4) . . yes
Ho O(13) 2.415(4) . . yes
Ho N(1) 2.596(5) . . yes
Ho N(2) 2.579(5) . . yes
Ni(1) O(1) 1.985(4) . . yes
Ni(1) O(2) 2.010(4) . . yes
Ni(1) O(7) 2.004(4) . . yes
Ni(1) O(8) 1.997(4) . . yes
Ni(1) O(18) 2.137(5) . . yes
Ni(1) O(19) 2.075(5) . . yes
Ni(2) O(3) 2.014(4) . . yes
Ni(2) O(4) 2.025(4) . . yes
Ni(2) O(5) 2.000(4) . . yes
Ni(2) O(6) 2.015(4) . . yes
Ni(2) O(20) 2.076(5) . . yes
Ni(2) O(21) 2.073(5) . . yes
O(1) C(2) 1.251(8) . . yes
O(2) C(4) 1.298(7) . . yes
O(3) C(10) 1.297(7) . . yes
O(4) C(12) 1.250(8) . . yes
O(5) C(15) 1.256(8) . . yes
O(6) C(17) 1.292(7) . . yes
O(7) C(23) 1.300(7) . . yes
O(8) C(25) 1.259(8) . . yes
O(9) N(3) 1.279(7) . . yes
O(10) N(3) 1.247(7) . . yes
O(11) N(3) 1.222(7) . . yes
O(12) N(4) 1.271(7) . . yes
O(13) N(4) 1.268(7) . . yes
O(14) N(4) 1.207(7) . . yes
O(15) N(5) 1.235(8) . . yes
O(16) N(5) 1.256(8) . . yes
O(17) N(5) 1.250(9) . . yes
O(18) C(27) 1.439(9) . . yes
O(20) C(28) 1.426(8) . . yes
O(21) C(29) 1.410(8) . . yes
O(22) C(30) 1.42(1) . . yes
O(23) C(32) 1.37(2) . . yes
O(23) C(32') 1.14(3) . . yes
O(23) C(33) 1.54(2) . . yes
N(1) C(5) 1.341(7) . . yes
N(1) C(9) 1.350(7) . . yes
N(2) C(18) 1.350(8) . . yes
N(2) C(22) 1.347(7) . . yes
C(1) C(2) 1.498(9) . . yes
C(2) C(3) 1.442(9) . . yes
C(3) C(4) 1.368(8) . . yes
C(4) C(5) 1.495(8) . . yes
C(5) C(6) 1.393(8) . . yes
C(6) C(7) 1.379(10) . . yes
C(7) C(8) 1.368(9) . . yes
C(8) C(9) 1.391(8) . . yes
C(9) C(10) 1.485(8) . . yes
C(10) C(11) 1.380(8) . . yes
C(11) C(12) 1.410(9) . . yes
C(12) C(13) 1.514(10) . . yes
C(14) C(15) 1.499(9) . . yes
C(15) C(16) 1.422(9) . . yes
C(16) C(17) 1.376(8) . . yes
C(17) C(18) 1.501(8) . . yes
C(18) C(19) 1.392(8) . . yes
C(19) C(20) 1.395(9) . . yes
C(20) C(21) 1.378(10) . . yes
C(21) C(22) 1.386(8) . . yes
C(22) C(23) 1.477(8) . . yes
C(23) C(24) 1.390(8) . . yes
C(24) C(25) 1.428(10) . . yes
C(25) C(26) 1.508(9) . . yes
C(31) C(32) 1.40(2) . . yes
C(31) C(32') 1.24(4) . . yes
C(32) C(32') 1.08(4) . . yes
C(33) C(34) 1.46(2) . . yes

loop_
_geom_contact_atom_site_label_1
_geom_contact_atom_site_label_2
_geom_contact_distance
_geom_contact_site_symmetry_1
_geom_contact_site_symmetry_2
_geom_contact_publ_flag
Ho N(1) 2.596(5) . . ?
Ho N(2) 2.579(5) . . ?
O(1) C(33) 3.21(1) . 1_445 ?
O(4) O(23) 3.327(10) . . ?
O(4) C(34) 3.52(1) . . ?
O(4) C(32') 3.59(4) . . ?
O(4) O(17) 3.592(9) . 1_565 ?
O(5) C(34) 3.49(1) . . ?
O(8) C(33) 3.42(1) . 1_445 ?
O(8) C(34) 3.45(2) . 1_445 ?
O(9) C(8) 3.324(8) . 2_565 ?
O(10) O(22) 3.361(8) . . ?
O(11) C(29) 2.988(8) . 1_455 ?
O(11) C(20) 3.284(8) . 2_566 ?
O(11) C(21) 3.289(8) . 2_566 ?
O(11) C(7) 3.519(9) . 2_565 ?
O(11) C(30) 3.57(1) . . ?
O(12) C(19) 3.397(8) . 2_666 ?
O(12) O(15) 3.452(7) . . ?
O(13) C(31) 3.26(1) . 2_665 ?
O(14) C(1) 3.177(9) . 2_555 ?
O(14) C(20) 3.214(8) . 2_666 ?
O(14) C(19) 3.226(8) . 2_666 ?
O(14) C(27) 3.26(1) . 1_655 ?
O(14) O(15) 3.391(8) . . ?
O(15) O(19) 3.026(8) . . ?
O(15) C(16) 3.439(9) . 2_666 ?
O(15) C(1) 3.56(1) . 2_555 ?
O(16) O(19) 2.774(7) . . ?
O(16) C(33) 3.36(1) . 1_445 ?
O(16) C(34) 3.40(1) . 1_445 ?
O(16) C(3) 3.462(8) . 2_555 ?
O(16) O(22) 3.469(8) . 1_545 ?
O(16) C(6) 3.500(9) . 2_555 ?
O(17) O(22) 2.740(9) . 1_545 ?
O(17) C(28) 3.44(1) . 1_545 ?
O(17) C(30) 3.44(1) . 1_545 ?
O(17) C(13) 3.46(1) . 1_545 ?
O(19) N(5) 3.272(8) . . ?
O(20) O(22) 2.717(8) . . ?
O(20) C(30) 3.48(1) . . ?
O(21) C(32') 2.62(4) . . ?
O(21) O(23) 2.778(9) . . ?
O(21) C(31) 3.46(1) . . ?
O(22) C(28) 3.162(9) . . ?
O(22) C(7) 3.270(9) . 2_565 ?
O(22) N(5) 3.522(9) . 1_565 ?
O(22) C(6) 3.585(9) . 2_565 ?
O(23) C(12) 3.37(1) . . ?
O(23) C(29) 3.38(1) . . ?
N(4) C(1) 3.548(9) . 2_555 ?
N(4) C(19) 3.549(8) . 2_666 ?
N(5) C(14) 3.52(1) . 2_666 ?
C(8) C(9) 3.594(9) . 2_565 ?
C(11) C(32') 3.38(4) . . ?
C(12) C(32') 3.35(4) . . ?
C(28) C(28) 3.21(1) . 2_676 ?
C(29) C(32') 3.33(4) . . ?
